data_7214061
loop_
_publ_author_name
'Ding, Jian-Gang'
'Zhu, Xia'
'Cui, Yan-Feng'
'Liang, Na'
'Sun, Peng-Peng'
'Chen, Qian'
'Li, Bao-Long'
'Li, Hai-Yan'

_publ_section_title
;
 Structurally versatile cadmium coordination polymers based on
 bis(1,2,4-triazol)ethane and rigid aromatic multicarboxylates: syntheses,
 structures and properties
;
_journal_issue 9
_journal_name_full CrystEngComm
_journal_page_first 1632
_journal_paper_doi 10.1039/c3ce42189a
_journal_volume 16
_journal_year 2014
_chemical_formula_sum 'C22 H44 Cd2 N12 O21'
_chemical_formula_weight 1037.49
_chemical_name_systematic
; 
 ? 
;
_space_group_IT_number 14
_symmetry_cell_setting monoclinic
_symmetry_Int_Tables_number 14
_symmetry_space_group_name_Hall '-P 2yn'
_symmetry_space_group_name_H-M 'P 1 21/n 1'
_atom_sites_solution_hydrogens geom
_atom_sites_solution_primary direct
_atom_sites_solution_secondary difmap
_audit_creation_method SHELXL-97
_cell_angle_alpha 90.00
_cell_angle_beta 106.171(5)
_cell_angle_gamma 90.00
_cell_formula_units_Z 2
_cell_length_a 11.014(2)
_cell_length_b 10.8512(18)
_cell_length_c 17.237(4)
_cell_measurement_reflns_used 8333
_cell_measurement_temperature 223(2)
_cell_measurement_theta_max 27.6
_cell_measurement_theta_min 3.1
_cell_volume 1978.6(7)
_computing_cell_refinement CrystalClear
_computing_data_collection CrystalClear
_computing_data_reduction CrystalStructure
_computing_molecular_graphics 'Bruker SHELXTL'
_computing_publication_material 'Bruker SHELXTL'
_computing_structure_refinement 'SHELXL-97 (Sheldrick, 1997)'
_computing_structure_solution 'SHELXS-97 (Sheldrick, 1990)'
_diffrn_ambient_temperature 223(2)
_diffrn_detector_area_resol_mean 14.63
_diffrn_measured_fraction_theta_full 0.989
_diffrn_measured_fraction_theta_max 0.989
_diffrn_measurement_device_type 'Rigaku Saturn CCD'
_diffrn_measurement_method \w
_diffrn_radiation_monochromator graphite
_diffrn_radiation_source 'fine-focus sealed tube'
_diffrn_radiation_type MoK\a
_diffrn_radiation_wavelength 0.71075
_diffrn_reflns_av_R_equivalents 0.0340
_diffrn_reflns_av_sigmaI/netI 0.0521
_diffrn_reflns_limit_h_max 12
_diffrn_reflns_limit_h_min -14
_diffrn_reflns_limit_k_max 11
_diffrn_reflns_limit_k_min -14
_diffrn_reflns_limit_l_max 20
_diffrn_reflns_limit_l_min -22
_diffrn_reflns_number 10492
_diffrn_reflns_theta_full 27.51
_diffrn_reflns_theta_max 27.51
_diffrn_reflns_theta_min 3.10
_diffrn_standards_decay_% 0
_diffrn_standards_interval_count 0
_diffrn_standards_interval_time 0
_diffrn_standards_number 0
_exptl_absorpt_coefficient_mu 1.168
_exptl_absorpt_correction_T_max 0.7207
_exptl_absorpt_correction_T_min 0.6522
_exptl_absorpt_correction_type multi-scan
_exptl_absorpt_process_details 'Jacobson, R. (1998) Private communication'
_exptl_crystal_colour colorless
_exptl_crystal_density_diffrn 1.742
_exptl_crystal_density_method 'not measured'
_exptl_crystal_description block
_exptl_crystal_F_000 1048
_exptl_crystal_size_max 0.40
_exptl_crystal_size_mid 0.30
_exptl_crystal_size_min 0.30
_refine_diff_density_max 1.321
_refine_diff_density_min -0.761
_refine_diff_density_rms 0.123
_refine_ls_extinction_coef 0.0033(8)
_refine_ls_extinction_expression Fc^*^=kFc[1+0.001xFc^2^\l^3^/sin(2\q)]^-1/4^
_refine_ls_extinction_method SHELXL
_refine_ls_goodness_of_fit_ref 1.053
_refine_ls_hydrogen_treatment mixed
_refine_ls_matrix_type full
_refine_ls_number_parameters 290
_refine_ls_number_reflns 4489
_refine_ls_number_restraints 13
_refine_ls_restrained_S_all 1.053
_refine_ls_R_factor_all 0.0663
_refine_ls_R_factor_gt 0.0511
_refine_ls_shift/su_max 0.000
_refine_ls_shift/su_mean 0.000
_refine_ls_structure_factor_coef Fsqd
_refine_ls_weighting_details 'calc w=1/[\s^2^(Fo^2^)+(0.0767P)^2^+2.4137P] where P=(Fo^2^+2Fc^2^)/3'
_refine_ls_weighting_scheme calc
_refine_ls_wR_factor_gt 0.1328
_refine_ls_wR_factor_ref 0.1434
_reflns_number_gt 3635
_reflns_number_total 4489
_reflns_threshold_expression >2sigma(I)
_cod_data_source_file c3ce42189a.txt
_cod_data_source_block Cdbtebtec
_cod_depositor_comments
;
The following automatic conversions were performed:

'_symmetry_cell_setting' value 'Monoclinic' changed to 'monoclinic'
according to
/usr/data/users/saulius/automatic-downloads/current/RSC/lib/dictionaries/cif_core.dic
dictionary named 'cif_core.dic' version 2.4.2 from
2011-04-26.

'_exptl_absorpt_correction_type' value 'Multi-scan'
changed to 'multi-scan' according to
/usr/data/users/saulius/automatic-downloads/current/RSC/lib/dictionaries/cif_core.dic
dictionary named 'cif_core.dic' version 2.4.2 from 2011-04-26.

Automatic conversion script
Id: cif_fix_values 2281 2013-09-26 08:29:07Z andrius 
;
_cod_original_cell_volume 1978.5(6)
_cod_original_sg_symbol_H-M P21/n
_cod_database_code 7214061

loop_
_symmetry_equiv_pos_as_xyz
'x, y, z'
'-x+1/2, y+1/2, -z+1/2'
'-x, -y, -z'
'x-1/2, -y-1/2, z-1/2'

loop_
_atom_site_label
_atom_site_type_symbol
_atom_site_fract_x
_atom_site_fract_y
_atom_site_fract_z
_atom_site_U_iso_or_equiv
_atom_site_adp_type
_atom_site_occupancy
_atom_site_symmetry_multiplicity
_atom_site_calc_flag
_atom_site_refinement_flags
Cd1 Cd 0.37870(3) 0.18550(3) 0.184434(18) 0.02859(16) Uani 1 1 d .
O1 O 0.5105(3) 0.0557(4) 0.2916(2) 0.0419(9) Uani 1 1 d .
O2 O 0.3203(3) 0.1055(3) 0.29859(19) 0.0361(8) Uani 1 1 d .
O3 O 0.3126(4) -0.1805(3) 0.3273(2) 0.0428(9) Uani 1 1 d .
O4 O 0.2116(3) -0.1802(3) 0.4212(2) 0.0414(9) Uani 1 1 d .
O5 O 0.4963(5) 0.3321(4) 0.2691(3) 0.0558(11) Uani 1 1 d D
H1W H 0.486(7) 0.397(4) 0.239(4) 0.067 Uiso 1 1 d D
H2W H 0.558(4) 0.324(6) 0.311(3) 0.067 Uiso 1 1 d D
O6 O 0.5673(6) 0.5488(6) 0.2331(3) 0.0829(16) Uani 1 1 d D
H3W H 0.633(6) 0.543(9) 0.212(5) 0.099 Uiso 1 1 d D
O7 O 0.7506(5) 0.2979(6) 0.3700(3) 0.0716(15) Uani 1 1 d D
H5W H 0.780(7) 0.229(3) 0.357(5) 0.086 Uiso 1 1 d D
H6W H 0.761(5) 0.360(4) 0.341(4) 0.086 Uiso 1 1 d D
O8 O 0.4350(6) 0.1501(7) -0.2046(5) 0.099(2) Uani 1 1 d D
H7W H 0.500(6) 0.185(7) -0.170(5) 0.119 Uiso 1 1 d D
H8W H 0.458(7) 0.083(5) -0.224(5) 0.119 Uiso 1 1 d D
O9 O 0.6277(5) 0.3196(5) -0.1370(4) 0.0779(16) Uani 1 1 d D
H9W H 0.587(6) 0.377(6) -0.172(4) 0.094 Uiso 1 1 d D
H10W H 0.703(4) 0.307(7) -0.144(5) 0.094 Uiso 1 1 d D
O10 O 0.7346(5) 0.5414(8) 0.1445(4) 0.079(2) Uani 0.75 1 d P
O11 O 0.3781(5) 0.5074(6) 0.0087(4) 0.0648(17) Uani 0.75 1 d P
N1 N 0.1376(4) -0.0653(4) 0.0026(2) 0.0336(9) Uani 1 1 d .
N2 N 0.1311(4) -0.1331(4) 0.0687(3) 0.0394(10) Uani 1 1 d .
N3 N 0.2538(4) 0.0349(4) 0.1059(2) 0.0334(9) Uani 1 1 d .
N4 N 0.2813(4) -0.2037(4) -0.0911(3) 0.0345(9) Uani 1 1 d .
N5 N 0.3688(4) -0.1943(5) -0.0190(3) 0.0460(12) Uani 1 1 d .
N6 N 0.4590(4) -0.1745(4) -0.1206(3) 0.0370(10) Uani 1 1 d .
C1 C 0.0827(5) -0.1119(5) -0.0791(3) 0.0408(12) Uani 1 1 d .
H1A H 0.0891 -0.0482 -0.1181 0.049 Uiso 1 1 calc R
H1B H -0.0071 -0.1293 -0.0867 0.049 Uiso 1 1 calc R
C2 C 0.1477(5) -0.2277(5) -0.0957(3) 0.0421(12) Uani 1 1 d .
H2A H 0.1431 -0.2911 -0.0561 0.050 Uiso 1 1 calc R
H2B H 0.1039 -0.2589 -0.1495 0.050 Uiso 1 1 calc R
C3 C 0.2018(5) -0.0676(5) 0.1287(3) 0.0383(11) Uani 1 1 d .
H3A H 0.2153 -0.0901 0.1831 0.046 Uiso 1 1 calc R
C4 C 0.2119(4) 0.0325(5) 0.0259(3) 0.0328(10) Uani 1 1 d .
H4A H 0.2316 0.0910 -0.0090 0.039 Uiso 1 1 calc R
C5 C 0.4731(5) -0.1766(6) -0.0399(3) 0.0505(16) Uani 1 1 d .
H5A H 0.5520 -0.1662 -0.0018 0.061 Uiso 1 1 calc R
C6 C 0.3354(5) -0.1923(5) -0.1503(3) 0.0399(12) Uani 1 1 d .
H6A H 0.2924 -0.1963 -0.2056 0.048 Uiso 1 1 calc R
C7 C 0.4650(4) 0.0253(4) 0.4171(2) 0.0256(9) Uani 1 1 d .
C8 C 0.4019(4) -0.0673(4) 0.4481(3) 0.0267(9) Uani 1 1 d .
C9 C 0.4375(4) -0.0911(4) 0.5303(3) 0.0283(9) Uani 1 1 d .
H9A H 0.3952 -0.1528 0.5510 0.034 Uiso 1 1 calc R
C10 C 0.4276(4) 0.0618(4) 0.3296(3) 0.0310(10) Uani 1 1 d .
C11 C 0.3021(4) -0.1473(5) 0.3938(3) 0.0319(10) Uani 1 1 d .

loop_
_atom_site_aniso_label
_atom_site_aniso_U_11
_atom_site_aniso_U_22
_atom_site_aniso_U_33
_atom_site_aniso_U_23
_atom_site_aniso_U_13
_atom_site_aniso_U_12
Cd1 0.0259(2) 0.0387(2) 0.0196(2) 0.00305(13) 0.00381(13) 0.00369(14)
O1 0.0363(18) 0.066(2) 0.0239(17) 0.0049(17) 0.0098(14) 0.0047(18)
O2 0.0305(16) 0.052(2) 0.0227(16) 0.0086(15) 0.0012(13) 0.0037(15)
O3 0.049(2) 0.049(2) 0.0254(18) -0.0069(15) 0.0026(16) -0.0121(17)
O4 0.0361(19) 0.050(2) 0.036(2) -0.0089(16) 0.0078(16) -0.0141(16)
O5 0.048(2) 0.066(3) 0.050(3) -0.020(2) 0.009(2) -0.007(2)
O6 0.093(4) 0.089(4) 0.067(3) 0.003(3) 0.024(3) -0.012(4)
O7 0.057(3) 0.105(4) 0.054(3) -0.006(3) 0.016(2) -0.009(3)
O8 0.095(4) 0.093(5) 0.120(6) -0.035(4) 0.048(4) 0.002(4)
O9 0.061(3) 0.089(4) 0.092(4) 0.020(3) 0.035(3) 0.009(3)
O10 0.034(3) 0.144(7) 0.061(4) -0.002(4) 0.018(3) -0.001(4)
O11 0.044(3) 0.074(4) 0.082(5) 0.007(3) 0.027(3) -0.015(3)
N1 0.0289(19) 0.042(2) 0.030(2) -0.0028(18) 0.0090(16) 0.0023(18)
N2 0.039(2) 0.044(2) 0.038(2) 0.002(2) 0.0158(19) -0.007(2)
N3 0.0284(19) 0.042(2) 0.029(2) -0.0013(17) 0.0061(16) 0.0021(18)
N4 0.029(2) 0.047(2) 0.029(2) -0.0055(17) 0.0098(16) -0.0012(18)
N5 0.030(2) 0.081(4) 0.028(2) 0.000(2) 0.0092(18) 0.003(2)
N6 0.029(2) 0.054(3) 0.028(2) 0.0047(18) 0.0076(17) 0.0040(19)
C1 0.028(2) 0.058(3) 0.033(3) -0.014(2) 0.003(2) -0.001(2)
C2 0.034(3) 0.052(3) 0.042(3) -0.017(2) 0.014(2) -0.009(2)
C3 0.038(3) 0.050(3) 0.027(2) 0.002(2) 0.010(2) -0.002(2)
C4 0.029(2) 0.040(3) 0.028(2) -0.0029(19) 0.0054(18) -0.001(2)
C5 0.029(3) 0.089(5) 0.033(3) 0.003(3) 0.007(2) 0.004(3)
C6 0.034(2) 0.063(4) 0.023(2) -0.004(2) 0.008(2) 0.000(2)
C7 0.025(2) 0.034(2) 0.0160(19) 0.0004(16) 0.0028(15) 0.0027(18)
C8 0.0231(19) 0.035(2) 0.021(2) -0.0015(18) 0.0030(16) 0.0002(18)
C9 0.027(2) 0.033(2) 0.022(2) 0.0036(17) 0.0042(17) -0.0007(19)
C10 0.034(2) 0.035(2) 0.021(2) -0.0009(18) 0.0015(18) -0.002(2)
C11 0.030(2) 0.033(2) 0.026(2) 0.0029(19) -0.0024(18) -0.002(2)

loop_
_atom_type_symbol
_atom_type_description
_atom_type_scat_dispersion_real
_atom_type_scat_dispersion_imag
_atom_type_scat_source
C C 0.0033 0.0016 'International Tables Vol C Tables 4.2.6.8 and 6.1.1.4'
H H 0.0000 0.0000 'International Tables Vol C Tables 4.2.6.8 and 6.1.1.4'
N N 0.0061 0.0033 'International Tables Vol C Tables 4.2.6.8 and 6.1.1.4'
O O 0.0106 0.0060 'International Tables Vol C Tables 4.2.6.8 and 6.1.1.4'
Cd Cd -0.8075 1.2024 'International Tables Vol C Tables 4.2.6.8 and 6.1.1.4'

loop_
_geom_angle_atom_site_label_1
_geom_angle_atom_site_label_2
_geom_angle_atom_site_label_3
_geom_angle
_geom_angle_site_symmetry_1
_geom_angle_site_symmetry_3
O5 Cd1 N3 176.15(16) . .
O5 Cd1 O4 96.08(17) . 2
N3 Cd1 O4 85.95(14) . 2
O5 Cd1 N6 87.99(17) . 3_655
N3 Cd1 N6 95.51(15) . 3_655
O4 Cd1 N6 83.12(14) 2 3_655
O5 Cd1 O2 87.83(16) . .
N3 Cd1 O2 88.43(13) . .
O4 Cd1 O2 135.67(12) 2 .
N6 Cd1 O2 141.21(13) 3_655 .
O5 Cd1 O1 78.97(17) . .
N3 Cd1 O1 99.54(14) . .
O4 Cd1 O1 169.53(13) 2 .
N6 Cd1 O1 87.46(13) 3_655 .
O2 Cd1 O1 53.91(11) . .
O5 Cd1 O3 87.83(15) . 2
N3 Cd1 O3 90.75(13) . 2
O4 Cd1 O3 53.93(13) 2 2
N6 Cd1 O3 136.05(14) 3_655 2
O2 Cd1 O3 82.27(12) . 2
O1 Cd1 O3 134.25(12) . 2
C10 O1 Cd1 89.9(3) . .
C10 O2 Cd1 92.9(3) . .
C11 O3 Cd1 87.2(3) . 2_545
C11 O4 Cd1 95.3(3) . 2_545
Cd1 O5 H1W 103(5) . .
Cd1 O5 H2W 130(5) . .
H1W O5 H2W 123(7) . .
H5W O7 H6W 114(4) . .
H7W O8 H8W 111(3) . .
H9W O9 H10W 109(3) . .
C4 N1 N2 110.2(4) . .
C4 N1 C1 128.5(4) . .
N2 N1 C1 120.7(4) . .
C3 N2 N1 101.9(4) . .
C4 N3 C3 103.5(4) . .
C4 N3 Cd1 126.8(3) . .
C3 N3 Cd1 129.7(3) . .
C6 N4 N5 110.1(4) . .
C6 N4 C2 129.3(4) . .
N5 N4 C2 120.6(4) . .
C5 N5 N4 102.3(4) . .
C6 N6 C5 101.8(4) . .
C6 N6 Cd1 130.1(3) . 3_655
C5 N6 Cd1 126.5(3) . 3_655
N1 C1 C2 112.3(4) . .
N1 C1 H1A 109.1 . .
C2 C1 H1A 109.1 . .
N1 C1 H1B 109.1 . .
C2 C1 H1B 109.1 . .
H1A C1 H1B 107.9 . .
N4 C2 C1 111.2(4) . .
N4 C2 H2A 109.4 . .
C1 C2 H2A 109.4 . .
N4 C2 H2B 109.4 . .
C1 C2 H2B 109.4 . .
H2A C2 H2B 108.0 . .
N2 C3 N3 114.8(5) . .
N2 C3 H3A 122.6 . .
N3 C3 H3A 122.6 . .
N3 C4 N1 109.6(4) . .
N3 C4 H4A 125.2 . .
N1 C4 H4A 125.2 . .
N5 C5 N6 115.2(5) . .
N5 C5 H5A 122.4 . .
N6 C5 H5A 122.4 . .
N4 C6 N6 110.5(4) . .
N4 C6 H6A 124.8 . .
N6 C6 H6A 124.8 . .
C9 C7 C8 119.4(4) 3_656 .
C9 C7 C10 117.6(4) 3_656 .
C8 C7 C10 122.9(4) . .
C9 C8 C7 119.6(4) . .
C9 C8 C11 118.5(4) . .
C7 C8 C11 121.8(4) . .
C8 C9 C7 121.1(4) . 3_656
C8 C9 H9A 119.5 . .
C7 C9 H9A 119.5 3_656 .
O2 C10 O1 122.2(4) . .
O2 C10 C7 119.5(4) . .
O1 C10 C7 118.1(4) . .

loop_
_geom_bond_atom_site_label_1
_geom_bond_atom_site_label_2
_geom_bond_distance
_geom_bond_site_symmetry_2
Cd1 O5 2.299(4) .
Cd1 N3 2.315(4) .
Cd1 O4 2.328(3) 2
Cd1 N6 2.349(4) 3_655
Cd1 O2 2.397(3) .
Cd1 O1 2.452(4) .
Cd1 O3 2.521(4) 2
O1 C10 1.264(6) .
O2 C10 1.247(5) .
O3 C11 1.237(6) .
O3 Cd1 2.521(4) 2_545
O4 C11 1.268(6) .
O4 Cd1 2.328(3) 2_545
O5 H1W 0.86(2) .
O5 H2W 0.84(2) .
O6 H3W 0.90(2) .
O7 H5W 0.86(2) .
O7 H6W 0.86(2) .
O8 H7W 0.88(2) .
O8 H8W 0.87(2) .
O9 H9W 0.89(2) .
O9 H10W 0.87(2) .
N1 C4 1.332(6) .
N1 N2 1.375(6) .
N1 C1 1.458(6) .
N2 C3 1.317(7) .
N3 C4 1.327(6) .
N3 C3 1.358(7) .
N4 C6 1.322(7) .
N4 N5 1.349(6) .
N4 C2 1.474(6) .
N5 C5 1.310(7) .
N6 C6 1.329(7) .
N6 C5 1.355(7) .
N6 Cd1 2.349(4) 3_655
C1 C2 1.513(8) .
C1 H1A 0.9800 .
C1 H1B 0.9800 .
C2 H2A 0.9800 .
C2 H2B 0.9800 .
C3 H3A 0.9400 .
C4 H4A 0.9400 .
C5 H5A 0.9400 .
C6 H6A 0.9400 .
C7 C9 1.394(6) 3_656
C7 C8 1.409(6) .
C7 C10 1.501(6) .
C8 C9 1.385(6) .
C8 C11 1.506(6) .
C9 C7 1.394(6) 3_656
C9 H9A 0.9400 .

loop_
_geom_hbond_atom_site_label_D
_geom_hbond_atom_site_label_H
_geom_hbond_atom_site_label_A
_geom_hbond_distance_DH
_geom_hbond_distance_HA
_geom_hbond_distance_DA
_geom_hbond_angle_DHA
_geom_hbond_site_symmetry_A
O5 H1W O6 0.86(2) 1.89(5) 2.606(8) 139(7) .
O5 H2W O7 0.84(2) 2.10(4) 2.881(8) 153(7) .
O6 H3W O10 0.90(2) 1.83(3) 2.703(8) 165(9) .
O7 H5W O10 0.86(2) 2.04(4) 2.803(11) 146(6) 2_645
O7 H6W O8 0.86(2) 2.27(5) 2.748(8) 115(4) 4_666
O8 H7W O9 0.88(2) 2.00(5) 2.805(9) 152(10) .
O8 H8W O1 0.87(2) 1.99(3) 2.846(7) 168(9) 3_655
O9 H9W O6 0.89(2) 1.91(4) 2.723(8) 150(7) 3_665
O9 H10W O2 0.87(2) 2.07(5) 2.775(6) 137(6) 4_665

loop_
_geom_torsion_atom_site_label_1
_geom_torsion_atom_site_label_2
_geom_torsion_atom_site_label_3
_geom_torsion_atom_site_label_4
_geom_torsion
_geom_torsion_site_symmetry_1
_geom_torsion_site_symmetry_4
O5 Cd1 O1 C10 89.7(3) . .
N3 Cd1 O1 C10 -86.7(3) . .
O4 Cd1 O1 C10 152.3(6) 2 .
N6 Cd1 O1 C10 178.2(3) 3_655 .
O2 Cd1 O1 C10 -5.7(3) . .
O3 Cd1 O1 C10 13.8(4) 2 .
C11 Cd1 O1 C10 21.9(6) 2 .
O5 Cd1 O2 C10 -72.2(3) . .
N3 Cd1 O2 C10 108.8(3) . .
O4 Cd1 O2 C10 -168.6(3) 2 .
N6 Cd1 O2 C10 11.9(4) 3_655 .
O1 Cd1 O2 C10 5.8(3) . .
O3 Cd1 O2 C10 -160.3(3) 2 .
C11 Cd1 O2 C10 -164.9(3) 2 .
C4 N1 N2 C3 1.3(5) . .
C1 N1 N2 C3 173.2(4) . .
O4 Cd1 N3 C4 27.5(4) 2 .
N6 Cd1 N3 C4 -55.1(4) 3_655 .
O2 Cd1 N3 C4 163.5(4) . .
O1 Cd1 N3 C4 -143.5(4) . .
O3 Cd1 N3 C4 81.3(4) 2 .
C11 Cd1 N3 C4 54.9(4) 2 .
C10 Cd1 N3 C4 -170.9(4) . .
O4 Cd1 N3 C3 -149.5(4) 2 .
N6 Cd1 N3 C3 127.8(4) 3_655 .
O2 Cd1 N3 C3 -13.5(4) . .
O1 Cd1 N3 C3 39.5(4) . .
O3 Cd1 N3 C3 -95.7(4) 2 .
C11 Cd1 N3 C3 -122.2(4) 2 .
C10 Cd1 N3 C3 12.0(4) . .
C6 N4 N5 C5 0.4(6) . .
C2 N4 N5 C5 178.4(5) . .
C4 N1 C1 C2 106.0(6) . .
N2 N1 C1 C2 -64.3(6) . .
C6 N4 C2 C1 -104.3(6) . .
N5 N4 C2 C1 78.0(6) . .
N1 C1 C2 N4 -63.2(6) . .
N1 N2 C3 N3 -0.9(6) . .
C4 N3 C3 N2 0.1(6) . .
Cd1 N3 C3 N2 177.6(3) . .
C3 N3 C4 N1 0.8(5) . .
Cd1 N3 C4 N1 -176.9(3) . .
N2 N1 C4 N3 -1.4(5) . .
C1 N1 C4 N3 -172.5(4) . .
N4 N5 C5 N6 -0.3(7) . .
C6 N6 C5 N5 0.1(7) . .
Cd1 N6 C5 N5 -166.8(4) 3_655 .
N5 N4 C6 N6 -0.4(6) . .
C2 N4 C6 N6 -178.2(5) . .
C5 N6 C6 N4 0.2(6) . .
Cd1 N6 C6 N4 166.4(3) 3_655 .
C10 C7 C8 C9 -176.5(4) . .
C9 C7 C8 C11 -175.7(4) 3_656 .
C10 C7 C8 C11 7.6(7) . .
C7 C8 C9 C7 -0.2(7) . 3_656
C11 C8 C9 C7 175.8(4) . 3_656
Cd1 O2 C10 O1 -10.7(5) . .
Cd1 O2 C10 C7 163.6(4) . .
Cd1 O1 C10 O2 10.5(5) . .
Cd1 O1 C10 C7 -164.0(4) . .
C9 C7 C10 O2 -114.7(5) 3_656 .
C8 C7 C10 O2 62.1(6) . .
C9 C7 C10 O1 59.9(6) 3_656 .
C8 C7 C10 O1 -123.3(5) . .
C9 C7 C10 Cd1 -29.8(15) 3_656 .
C8 C7 C10 Cd1 146.9(11) . .
O5 Cd1 C10 O2 105.1(3) . .
N3 Cd1 C10 O2 -72.5(3) . .
O4 Cd1 C10 O2 25.5(6) 2 .
N6 Cd1 C10 O2 -171.8(3) 3_655 .
O1 Cd1 C10 O2 -169.8(5) . .
O3 Cd1 C10 O2 20.5(3) 2 .
C11 Cd1 C10 O2 20.1(4) 2 .
O5 Cd1 C10 O1 -85.1(3) . .
N3 Cd1 C10 O1 97.4(3) . .
O4 Cd1 C10 O1 -164.7(4) 2 .
N6 Cd1 C10 O1 -2.0(3) 3_655 .
O2 Cd1 C10 O1 169.8(5) . .
O3 Cd1 C10 O1 -169.6(3) 2 .
C11 Cd1 C10 O1 -170.1(3) 2 .
O5 Cd1 C10 C7 12.1(13) . .
N3 Cd1 C10 C7 -165.4(13) . .
O4 Cd1 C10 C7 -67.4(15) 2 .
N6 Cd1 C10 C7 95.2(13) 3_655 .
O2 Cd1 C10 C7 -93.0(13) . .
O1 Cd1 C10 C7 97.2(14) . .
O3 Cd1 C10 C7 -72.4(13) 2 .
C11 Cd1 C10 C7 -72.8(13) 2 .
Cd1 O3 C11 O4 -4.7(5) 2_545 .
Cd1 O3 C11 C8 173.2(4) 2_545 .
Cd1 O4 C11 O3 5.1(5) 2_545 .
Cd1 O4 C11 C8 -172.9(3) 2_545 .
C9 C8 C11 O3 -139.8(5) . .
C7 C8 C11 O3 36.1(7) . .
C9 C8 C11 O4 38.2(6) . .
C7 C8 C11 O4 -145.9(5) . .
